data_2205847
loop_
_publ_author_name
'Cheng, Ya-Qian'
'Shi, Qian'
'Dai, Lin-Li'
'Ng, Seik Weng'

_publ_section_title
;Aquabis(hexamethylenetetramine-\k<i>N</i>)bis(2-hydroxy-<i>trans</i>-cinnamato-\k^2^<i>O</i>,<i>O</i>')cadmium
 trihydrate
;
_journal_issue 6
_journal_name_full 'Acta Crystallographica Section E'
_journal_page_first m1240
_journal_page_last m1242
_journal_paper_doi 10.1107/S1600536805016545
_journal_volume 61
_journal_year 2005
_chemical_formula_iupac '[Cd (C9 H7 O3)2 (C6 H12 N4)2 (H2 O)] , 3H2 O'
_chemical_formula_moiety '2C6 H12 N4 , 2C9 H7 O3 , H2 O , Cd , 3H2 O'
_chemical_formula_sum 'C30 H46 Cd N8 O10'
_chemical_formula_weight 791.15
_chemical_name_systematic
;
Aquabis(hexamethylenetetramine-\kN)bis(2-hydroxy-trans-cinnamato-
\k^2^O,O')cadmium trihydrate
;
_space_group_IT_number 14
_symmetry_cell_setting monoclinic
_symmetry_space_group_name_Hall '-P 2ybc'
_symmetry_space_group_name_H-M 'P 1 21/c 1'
_atom_sites_solution_hydrogens geom
_atom_sites_solution_primary direct
_atom_sites_solution_secondary difmap
_audit_creation_method SHELXL97
_cell_angle_alpha 90.00
_cell_angle_beta 107.0960(10)
_cell_angle_gamma 90.00
_cell_formula_units_Z 4
_cell_length_a 11.1249(6)
_cell_length_b 21.9260(10)
_cell_length_c 14.6557(7)
_cell_measurement_reflns_used 5924
_cell_measurement_temperature 295(2)
_cell_measurement_theta_max 26.7
_cell_measurement_theta_min 2.2
_cell_volume 3416.9(3)
_computing_cell_refinement 'SAINT (Bruker, 2002)'
_computing_data_collection 'SMART (Bruker, 2002)'
_computing_data_reduction SAINT
_computing_molecular_graphics 'ORTEPII (Johnson, 1976)'
_computing_publication_material SHELXL97
_computing_structure_refinement 'SHELXL97 (Sheldrick, 1997)'
_computing_structure_solution 'SHELXS97 (Sheldrick, 1997)'
_diffrn_ambient_temperature 298(2)
_diffrn_measured_fraction_theta_full 0.98
_diffrn_measured_fraction_theta_max 0.98
_diffrn_measurement_device_type 'Bruker APEX area-detector'
_diffrn_measurement_method '\f and \w'
_diffrn_radiation_monochromator graphite
_diffrn_radiation_source 'fine-focus sealed tube'
_diffrn_radiation_type MoK\a
_diffrn_radiation_wavelength 0.71073
_diffrn_reflns_av_R_equivalents 0.0311
_diffrn_reflns_av_sigmaI/netI 0.0421
_diffrn_reflns_limit_h_max 14
_diffrn_reflns_limit_h_min -14
_diffrn_reflns_limit_k_max 28
_diffrn_reflns_limit_k_min -24
_diffrn_reflns_limit_l_max 18
_diffrn_reflns_limit_l_min -17
_diffrn_reflns_number 21045
_diffrn_reflns_theta_full 27.5
_diffrn_reflns_theta_max 27.5
_diffrn_reflns_theta_min 1.7
_diffrn_standards_decay_% 0
_diffrn_standards_interval_count 0
_diffrn_standards_interval_time 0
_diffrn_standards_number 0
_exptl_absorpt_coefficient_mu 0.707
_exptl_absorpt_correction_T_max 0.901
_exptl_absorpt_correction_T_min 0.585
_exptl_absorpt_correction_type multi-scan
_exptl_absorpt_process_details '(SADABS; Bruker, 2002)'
_exptl_crystal_colour colourless
_exptl_crystal_density_diffrn 1.538
_exptl_crystal_density_method 'not measured'
_exptl_crystal_description block
_exptl_crystal_F_000 1640
_exptl_crystal_size_max 0.34
_exptl_crystal_size_mid 0.25
_exptl_crystal_size_min 0.15
_refine_diff_density_max 0.70
_refine_diff_density_min -0.46
_refine_ls_extinction_method none
_refine_ls_goodness_of_fit_ref 1.03
_refine_ls_hydrogen_treatment mixed
_refine_ls_matrix_type full
_refine_ls_number_parameters 482
_refine_ls_number_reflns 7680
_refine_ls_number_restraints 17
_refine_ls_restrained_S_all 1.03
_refine_ls_R_factor_all 0.052
_refine_ls_R_factor_gt 0.042
_refine_ls_shift/su_max 0.001
_refine_ls_shift/su_mean 0.000
_refine_ls_structure_factor_coef Fsqd
_refine_ls_weighting_details 'calc w = 1/[\s^2^(Fo^2^)+(0.0538P)^2^+1.0651P] where P = (Fo^2^+2Fc^2^)/3'
_refine_ls_weighting_scheme calc
_refine_ls_wR_factor_gt 0.098
_refine_ls_wR_factor_ref 0.103
_reflns_number_gt 6442
_reflns_number_total 7680
_reflns_threshold_expression I>2\s(I)
_cod_data_source_file ac6174.cif
_cod_data_source_block I
_cod_depositor_comments
;
The following automatic conversions were performed:
'_symmetry_cell_setting' value 'Monoclinic' changed to 'monoclinic'
according to '/home/saulius/struct/CIF-dictionaries/cif_core.dic'
dictionary named 'cif_core.dic' version 2.4.1 from 2010-06-29.

Automatic conversion script
Id: cif_fix_enum 1527 2010-12-29 10:47:43Z saulius 

The following automatic conversions were performed:

'_symmetry_cell_setting' value 'Monoclinic' changed to 'monoclinic'
according to /home/saulius/struct/CIF-dictionaries/cif_core.dic
dictionary named 'cif_core.dic' version 2.4.1 from 2010-06-29.

Automatic conversion script
Id: cif_fix_values 1715 2011-07-08 13:25:40Z adriana 
;
_cod_original_sg_symbol_H-M 'P 21/c'
_cod_database_code 2205847
_cod_database_fobs_code 2205847

loop_
_symmetry_equiv_pos_as_xyz
'x, y, z'
'-x, y+1/2, -z+1/2'
'-x, -y, -z'
'x, -y-1/2, z-1/2'

loop_
_atom_site_label
_atom_site_fract_x
_atom_site_fract_y
_atom_site_fract_z
_atom_site_U_iso_or_equiv
_atom_site_adp_type
_atom_site_calc_flag
_atom_site_refinement_flags
_atom_site_occupancy
_atom_site_disorder_assembly
_atom_site_disorder_group
_atom_site_type_symbol
Cd1 0.48061(2) 0.585140(10) 0.791860(10) 0.02887(8) Uani d . 1 . . Cd
O1 0.5960(2) 0.67300(10) 0.87340(10) 0.0413(5) Uani d . 1 . . O
O2 0.6538(2) 0.58190(10) 0.9326(2) 0.0410(5) Uani d . 1 . . O
O3 1.0148(2) 0.55600(10) 1.1987(2) 0.0453(5) Uani d D 1 . . O
O4 0.3594(2) 0.64820(10) 0.6789(2) 0.0488(5) Uani d . 1 . . O
O5 0.2852(2) 0.55520(10) 0.6530(2) 0.0474(5) Uani d . 1 . . O
O6 -0.0950(2) 0.52640(10) 0.3902(2) 0.0571(6) Uani d D 1 . . O
O1W 0.4938(2) 0.48120(10) 0.80770(10) 0.0359(4) Uani d D 1 . . O
O2W 0.4998(3) 0.41360(10) 0.6524(2) 0.0557(6) Uani d D 1 . . O
O3W 0.4825(5) 0.2923(2) 0.6023(5) 0.0815(15) Uani d PD 0.564(6) A 1 O
O3' 0.5023(7) 0.2836(3) 0.7094(6) 0.0815(15) Uani d PD 0.44 A 2 O
O4W 0.4380(5) 0.7312(2) 0.5705(6) 0.179(2) Uani d D 1 . . O
N1 0.3363(2) 0.59480(10) 0.8884(2) 0.0283(5) Uani d . 1 . . N
N2 0.1259(2) 0.58670(10) 0.9082(2) 0.0402(6) Uani d . 1 . . N
N3 0.3094(2) 0.56900(10) 1.0440(2) 0.0388(6) Uani d . 1 . . N
N4 0.2619(2) 0.67190(10) 0.9802(2) 0.0424(6) Uani d . 1 . . N
N5 0.6340(2) 0.58110(10) 0.7002(2) 0.0311(5) Uani d . 1 . . N
N6 0.8007(3) 0.63680(10) 0.6573(2) 0.0486(7) Uani d . 1 . . N
N7 0.8165(2) 0.52640(10) 0.6792(2) 0.0422(6) Uani d . 1 . . N
N8 0.6607(3) 0.56950(10) 0.5407(2) 0.0434(6) Uani d . 1 . . N
C1 0.6704(3) 0.63870(10) 0.9332(2) 0.0336(6) Uani d . 1 . . C
C2 0.7797(3) 0.66690(10) 1.0036(2) 0.0390(7) Uani d . 1 . . C
C3 0.8626(3) 0.63510(10) 1.0678(2) 0.0357(6) Uani d . 1 . . C
C4 0.9776(3) 0.65650(10) 1.1386(2) 0.0335(6) Uani d . 1 . . C
C5 1.0528(3) 0.61530(10) 1.2035(2) 0.0347(6) Uani d . 1 . . C
C6 1.1631(3) 0.6351(2) 1.2697(2) 0.0428(7) Uani d . 1 . . C
C7 1.1991(3) 0.6943(2) 1.2717(2) 0.0515(8) Uani d . 1 . . C
C8 1.1265(3) 0.7356(2) 1.2082(2) 0.0538(9) Uani d . 1 . . C
C9 1.0173(3) 0.71700(10) 1.1431(2) 0.0460(8) Uani d . 1 . . C
C10 0.2788(3) 0.6105(2) 0.6311(2) 0.0408(7) Uani d . 1 . . C
C11 0.1768(3) 0.6367(2) 0.5507(2) 0.0462(7) Uani d . 1 . . C
C12 0.0808(3) 0.6053(14) 0.4989(2) 0.0382(7) Uani d . 1 . . C
C13 -0.0251(3) 0.62800(10) 0.4210(2) 0.0363(6) Uani d . 1 . . C
C14 -0.1141(3) 0.58670(10) 0.3684(2) 0.0397(7) Uani d . 1 . . C
C15 -0.2172(3) 0.6070(2) 0.2954(2) 0.0491(8) Uani d . 1 . . C
C16 -0.2321(3) 0.6676(2) 0.2750(2) 0.0607(10) Uani d . 1 . . C
C17 -0.1444(4) 0.7095(2) 0.3255(3) 0.0629(10) Uani d . 1 . . C
C18 -0.0424(3) 0.6896(2) 0.3973(2) 0.0468(8) Uani d . 1 . . C
C19 0.2036(3) 0.57670(10) 0.8442(2) 0.0360(6) Uani d . 1 . . C
C20 0.3841(3) 0.55890(10) 0.9774(2) 0.0367(6) Uani d . 1 . . C
C21 0.3377(3) 0.65980(10) 0.9154(2) 0.0386(7) Uani d . 1 . . C
C22 0.1790(3) 0.55160(10) 0.9956(2) 0.0402(7) Uani d . 1 . . C
C23 0.1322(3) 0.65160(10) 0.9327(2) 0.0455(8) Uani d . 1 . . C
C24 0.3120(3) 0.63440(10) 1.0656(2) 0.0461(8) Uani d . 1 . . C
C25 0.5710(3) 0.57230(10) 0.5967(2) 0.0352(6) Uani d . 1 . . C
C26 0.7235(3) 0.53010(10) 0.7324(2) 0.0378(6) Uani d . 1 . . C
C27 0.7085(3) 0.63820(10) 0.7109(2) 0.0422(7) Uani d . 1 . . C
C28 0.7328(3) 0.6271(2) 0.5566(2) 0.0507(8) Uani d . 1 . . C
C29 0.8840(3) 0.5849(2) 0.6908(3) 0.0528(9) Uani d . 1 . . C
C30 0.7478(3) 0.5191(2) 0.5776(2) 0.0457(7) Uani d . 1 . . C
H3O 1.065(3) 0.5320(10) 1.237(2) 0.054 Uiso d D 1 . . H
H6O -0.162(2) 0.506(2) 0.369(3) 0.069 Uiso d D 1 . . H
H1W1 0.486(2) 0.4640(10) 0.7540(10) 0.043 Uiso d D 1 . . H
H1W2 0.561(2) 0.4680(10) 0.8480(10) 0.043 Uiso d D 1 . . H
H2W1 0.493(3) 0.3760(10) 0.661(2) 0.067 Uiso d D 1 . . H
H2W2 0.453(3) 0.4240(10) 0.5980(10) 0.067 Uiso d D 1 . . H
H3W1 0.426(6) 0.268(3) 0.611(5) 0.098 Uiso d PD 0.564(6) A 1 H
H3W2 0.494(7) 0.284(3) 0.549(3) 0.098 Uiso d PD 0.564(6) A 1 H
H3'1 0.444(7) 0.262(4) 0.672(5) 0.098 Uiso d PD 0.436(6) A 2 H
H3'2 0.520(9) 0.268(4) 0.765(3) 0.098 Uiso d PD 0.436(6) A 2 H
H4W1 0.409(6) 0.705(3) 0.603(5) 0.215 Uiso d D 1 . . H
H4W2 0.381(5) 0.758(3) 0.547(5) 0.215 Uiso d D 1 . . H
H2 0.7899 0.7089 1.0021 0.047 Uiso calc R 1 . . H
H3 0.8465 0.5935 1.0687 0.043 Uiso calc R 1 . . H
H6 1.2125 0.6075 1.3129 0.051 Uiso calc R 1 . . H
H7 1.2731 0.7070 1.3162 0.062 Uiso calc R 1 . . H
H8 1.1517 0.7762 1.2095 0.065 Uiso calc R 1 . . H
H9 0.9684 0.7454 1.1010 0.055 Uiso calc R 1 . . H
H11 0.1816 0.6778 0.5364 0.055 Uiso calc R 1 . . H
H12 0.0797 0.5640 0.5132 0.046 Uiso calc R 1 . . H
H15 -0.2759 0.5792 0.2606 0.059 Uiso calc R 1 . . H
H16 -0.3018 0.6810 0.2268 0.073 Uiso calc R 1 . . H
H17 -0.1545 0.7508 0.3108 0.076 Uiso calc R 1 . . H
H18 0.0165 0.7178 0.4309 0.056 Uiso calc R 1 . . H
H19A 0.1692 0.6000 0.7861 0.043 Uiso calc R 1 . . H
H19B 0.2005 0.5339 0.8271 0.043 Uiso calc R 1 . . H
H20A 0.3822 0.5159 0.9615 0.044 Uiso calc R 1 . . H
H20B 0.4709 0.5701 1.0084 0.044 Uiso calc R 1 . . H
H21A 0.4238 0.6722 0.9460 0.046 Uiso calc R 1 . . H
H21B 0.3057 0.6841 0.8581 0.046 Uiso calc R 1 . . H
H22A 0.1759 0.5085 0.9800 0.048 Uiso calc R 1 . . H
H22B 0.1283 0.5580 1.0385 0.048 Uiso calc R 1 . . H
H23A 0.0806 0.6592 0.9745 0.055 Uiso calc R 1 . . H
H23B 0.0981 0.6752 0.8750 0.055 Uiso calc R 1 . . H
H24A 0.2630 0.6417 1.1095 0.055 Uiso calc R 1 . . H
H24B 0.3980 0.6466 1.0972 0.055 Uiso calc R 1 . . H
H25A 0.5226 0.5348 0.5875 0.042 Uiso calc R 1 . . H
H25B 0.5129 0.6057 0.5734 0.042 Uiso calc R 1 . . H
H26A 0.7670 0.5351 0.7998 0.045 Uiso calc R 1 . . H
H26B 0.6769 0.4921 0.7247 0.045 Uiso calc R 1 . . H
H27A 0.6519 0.6723 0.6889 0.051 Uiso calc R 1 . . H
H27B 0.7521 0.6447 0.7780 0.051 Uiso calc R 1 . . H
H28A 0.7924 0.6265 0.5198 0.061 Uiso calc R 1 . . H
H28B 0.6756 0.6609 0.5339 0.061 Uiso calc R 1 . . H
H29A 0.9291 0.5907 0.7577 0.063 Uiso calc R 1 . . H
H29B 0.9455 0.5834 0.6557 0.063 Uiso calc R 1 . . H
H30A 0.8077 0.5166 0.5412 0.055 Uiso calc R 1 . . H
H30B 0.7011 0.4812 0.5688 0.055 Uiso calc R 1 . . H

loop_
_atom_site_aniso_label
_atom_site_aniso_U_11
_atom_site_aniso_U_22
_atom_site_aniso_U_33
_atom_site_aniso_U_12
_atom_site_aniso_U_13
_atom_site_aniso_U_23
Cd1 0.02580(10) 0.03480(10) 0.02390(10) 0.00100(10) 0.00400(10) 0.00040(10)
O1 0.0360(10) 0.0460(10) 0.0360(10) 0.0030(10) 0.0010(10) 0.0000(10)
O2 0.0400(10) 0.0370(10) 0.0390(10) -0.0040(10) 0.0000(10) -0.0050(10)
O3 0.0400(10) 0.0380(10) 0.0490(10) 0.0030(10) 0.0000(10) 0.0020(10)
O4 0.0430(10) 0.0560(10) 0.0380(10) 0.0040(10) -0.0030(10) 0.0070(10)
O5 0.0460(10) 0.0520(10) 0.0380(10) 0.0070(10) 0.0030(10) 0.0080(10)
O6 0.056(2) 0.055(2) 0.0530(10) -0.0090(10) 0.0040(10) 0.0140(10)
O1W 0.0370(10) 0.0360(10) 0.0280(10) 0.0010(10) 0.0010(10) 0.0020(10)
O2W 0.062(2) 0.056(2) 0.0420(10) -0.0120(10) 0.0050(10) -0.0120(10)
O3W 0.069(3) 0.050(2) 0.118(4) -0.007(2) 0.016(3) -0.012(3)
O3' 0.069(3) 0.050(2) 0.118(4) -0.007(2) 0.016(3) -0.012(3)
O4W 0.134(4) 0.123(4) 0.303(8) 0.035(3) 0.097(5) 0.107(4)
N1 0.0290(10) 0.0300(10) 0.0240(10) 0.0050(10) 0.0050(10) 0.00220(10)
N2 0.0320(10) 0.051(2) 0.0390(10) 0.0020(10) 0.0120(10) -0.0030(10)
N3 0.043(2) 0.0440(10) 0.0320(10) 0.0050(10) 0.0140(10) 0.0070(10)
N4 0.054(2) 0.0340(10) 0.045(2) 0.0000(10) 0.0240(10) -0.0040(10)
N5 0.0280(10) 0.0360(10) 0.0290(10) -0.0020(10) 0.0070(10) -0.0010(10)
N6 0.044(2) 0.058(2) 0.049(2) -0.0160(10) 0.0230(10) -0.0080(10)
N7 0.0310(10) 0.055(2) 0.0420(10) 0.0040(10) 0.0130(10) -0.0050(10)
N8 0.044(2) 0.056(2) 0.0320(10) -0.0020(10) 0.0140(10) -0.0030(10)
C1 0.030(2) 0.045(2) 0.0250(10) -0.0010(10) 0.0070(10) -0.0040(10)
C2 0.040(2) 0.0330(10) 0.039(2) -0.0050(10) 0.0030(10) -0.0040(10)
C3 0.036(2) 0.0320(10) 0.037(2) -0.0050(10) 0.0060(10) -0.0050(10)
C4 0.033(2) 0.040(2) 0.0270(10) -0.003(2) 0.0080(10) -0.0020(10)
C5 0.031(2) 0.044(2) 0.0300(10) 0.0000(10) 0.0120(10) -0.0040(10)
C6 0.034(2) 0.055(2) 0.035(2) 0.0040(10) 0.0050(10) -0.0060(10)
C7 0.038(2) 0.063(2) 0.045(2) -0.014(2) 0.0000(10) -0.013(2)
C8 0.060(2) 0.048(2) 0.046(2) -0.022(2) 0.004(2) -0.010(2)
C9 0.049(2) 0.045(2) 0.037(2) -0.0100(10) 0.0010(10) -0.0030(10)
C10 0.034(2) 0.063(2) 0.0260(10) 0.015(2) 0.0100(10) 0.0050(10)
C11 0.045(2) 0.050(2) 0.037(2) 0.007(2) 0.0030(10) 0.0080(10)
C12 0.038(2) 0.048(2) 0.030(2) 0.0100(10) 0.0110(10) 0.0060(10)
C13 0.031(2) 0.051(2) 0.0280(10) 0.0080(10) 0.0110(10) 0.0040(10)
C14 0.034(2) 0.056(2) 0.031(2) 0.0020(10) 0.0120(10) 0.0070(10)
C15 0.031(2) 0.075(2) 0.039(2) 0.000(2) 0.0080(10) 0.001(2)
C16 0.041(2) 0.084(3) 0.047(2) 0.024(2) -0.002(2) 0.009(2)
C17 0.066(3) 0.056(2) 0.058(2) 0.028(2) 0.004(2) 0.009(2)
C18 0.046(2) 0.050(2) 0.040(2) 0.010(2) 0.0050(10) 0.0010(10)
C19 0.031(2) 0.047(2) 0.0290(10) 0.0010(10) 0.0060(10) -0.0030(10)
C20 0.034(2) 0.045(2) 0.0300(10) 0.0100(10) 0.0070(10) 0.0070(10)
C21 0.043(2) 0.035(2) 0.040(2) -0.0020(10) 0.0100(10) 0.0020(10)
C22 0.044(2) 0.039(2) 0.042(2) 0.0000(10) 0.0200(10) 0.0040(10)
C23 0.046(2) 0.051(2) 0.046(2) 0.018(2) 0.023(2) 0.008(2)
C24 0.052(2) 0.056(2) 0.033(2) -0.004(2) 0.0170(10) -0.0110(10)
C25 0.031(2) 0.046(2) 0.0270(10) -0.0010(10) 0.0070(10) -0.0040(10)
C26 0.031(2) 0.049(2) 0.033(2) 0.0040(10) 0.0080(10) 0.0020(10)
C27 0.042(2) 0.043(2) 0.045(2) -0.0130(10) 0.0160(10) -0.0100(10)
C28 0.052(2) 0.063(2) 0.045(2) -0.006(2) 0.027(2) 0.003(2)
C29 0.028(2) 0.083(3) 0.048(2) -0.007(2) 0.0110(10) -0.007(2)
C30 0.042(2) 0.058(2) 0.041(2) 0.004(2) 0.0180(10) -0.008(2)

loop_
_atom_type_symbol
_atom_type_description
_atom_type_scat_dispersion_real
_atom_type_scat_dispersion_imag
_atom_type_scat_source
C C 0.0033 0.0016 'International Tables Vol C Tables 4.2.6.8 and 6.1.1.4'
H H 0.0000 0.0000 'International Tables Vol C Tables 4.2.6.8 and 6.1.1.4'
N N 0.0061 0.0033 'International Tables Vol C Tables 4.2.6.8 and 6.1.1.4'
O O 0.0106 0.0060 'International Tables Vol C Tables 4.2.6.8 and 6.1.1.4'
Cd Cd -0.8075 1.2024 'International Tables Vol C Tables 4.2.6.8 and 6.1.1.4'

loop_
_geom_angle_atom_site_label_1
_geom_angle_atom_site_label_2
_geom_angle_atom_site_label_3
_geom_angle
_geom_angle_publ_flag
O1 Cd1 O2 54.48(6) yes
O1 Cd1 O4 89.43(8) yes
O1 Cd1 O5 142.11(7) yes
O1 Cd1 O1W 136.98(7) yes
O1 Cd1 N1 89.36(7) yes
O1 Cd1 N5 86.90(7) yes
O2 Cd1 O4 143.87(7) yes
O2 Cd1 O5 162.81(7) yes
O2 Cd1 O1W 82.56(7) yes
O2 Cd1 N1 90.19(8) yes
O2 Cd1 N5 87.56(8) yes
O4 Cd1 O5 53.12(7) yes
O4 Cd1 O1W 133.34(8) yes
O4 Cd1 N1 91.09(8) yes
O4 Cd1 N5 88.97(8) yes
O5 Cd1 N1 86.22(7) yes
O5 Cd1 N5 96.79(7) yes
O5 Cd1 O1W 80.89(7) yes
O1W Cd1 N1 93.50(7) yes
O1W Cd1 N5 89.17(7) yes
N1 Cd1 N5 176.26(7) yes
C1 O1 Cd1 90.70(17) no
C1 O2 Cd1 93.20(17) no
C10 O4 Cd1 100.18(18) no
C10 O5 Cd1 85.81(18) no
C21 N1 C19 107.8(2) no
C21 N1 C20 107.7(2) no
C19 N1 C20 107.2(2) no
C21 N1 Cd1 106.40(15) no
C19 N1 Cd1 117.69(16) no
C20 N1 Cd1 109.69(15) no
C23 N2 C22 108.6(2) no
C23 N2 C19 107.9(2) no
C22 N2 C19 108.6(2) no
C22 N3 C24 108.3(2) no
C22 N3 C20 108.1(2) no
C24 N3 C20 108.2(2) no
C24 N4 C21 107.7(2) no
C24 N4 C23 107.9(2) no
C21 N4 C23 107.9(2) no
C26 N5 C25 107.4(2) no
C26 N5 C27 107.6(2) no
C25 N5 C27 107.4(2) no
C26 N5 Cd1 111.20(15) no
C25 N5 Cd1 111.50(16) no
C27 N5 Cd1 111.46(16) no
C29 N6 C27 108.2(3) no
C29 N6 C28 108.4(3) no
C27 N6 C28 108.1(2) no
C26 N7 C29 107.9(2) no
C26 N7 C30 107.8(2) no
C29 N7 C30 107.9(3) no
C30 N8 C25 108.1(2) no
C30 N8 C28 108.5(3) no
C25 N8 C28 107.6(2) no
O2 C1 O1 121.4(3) no
O2 C1 C2 120.5(3) no
O1 C1 C2 118.1(3) no
C3 C2 C1 122.7(3) no
C2 C3 C4 128.4(3) no
C9 C4 C5 117.8(3) no
C9 C4 C3 122.4(3) no
C5 C4 C3 119.8(3) no
O3 C5 C6 122.0(3) no
O3 C5 C4 117.9(2) no
C6 C5 C4 120.1(3) no
C7 C6 C5 120.5(3) no
C6 C7 C8 120.3(3) no
C9 C8 C7 119.9(3) no
C8 C9 C4 121.4(3) no
O5 C10 O4 120.9(3) no
O5 C10 C11 123.3(3) no
O4 C10 C11 115.8(3) no
C12 C11 C10 123.9(3) no
C11 C12 C13 127.2(3) no
C14 C13 C18 117.8(3) no
C14 C13 C12 119.2(3) no
C18 C13 C12 122.9(3) no
O6 C14 C15 121.8(3) no
O6 C14 C13 117.6(3) no
C15 C14 C13 120.6(3) no
C16 C15 C14 120.1(3) no
C15 C16 C17 120.6(3) no
C18 C17 C16 119.5(3) no
C17 C18 C13 121.5(3) no
N2 C19 N1 112.3(2) no
N3 C20 N1 112.1(2) no
N4 C21 N1 112.7(2) no
N2 C22 N3 111.9(2) no
N2 C23 N4 112.3(2) no
N4 C24 N3 112.7(2) no
N8 C25 N5 112.4(2) no
N7 C26 N5 112.6(2) no
N6 C27 N5 112.4(2) no
N6 C28 N8 112.2(2) no
N6 C29 N7 112.8(3) no
N8 C30 N7 112.5(2) no
C5 O3 H3O 115(2) no
C14 O6 H6O 112(3) no
Cd1 O1W H1W1 111(2) no
Cd1 O1W H1W2 116(2) no
H1W1 O1W H1W2 108(2) no
H2W1 O2W H2W2 110(2) no
H3W1 O3W H3W2 109(2) no
H3'1 O3' H3'2 108(2) no
H4W1 O4W H4W2 109(2) no
C3 C2 H2 118.7 no
C1 C2 H2 118.7 no
C2 C3 H3 115.8 no
C4 C3 H3 115.8 no
C7 C6 H6 119.7 no
C5 C6 H6 119.7 no
C6 C7 H7 119.9 no
C8 C7 H7 119.9 no
C9 C8 H8 120.0 no
C7 C8 H8 120.0 no
C8 C9 H9 119.3 no
C4 C9 H9 119.3 no
C12 C11 H11 118.1 no
C10 C11 H11 118.1 no
C11 C12 H12 116.4 no
C13 C12 H12 116.4 no
C16 C15 H15 120.0 no
C14 C15 H15 120.0 no
C15 C16 H16 119.7 no
C17 C16 H16 119.7 no
C18 C17 H17 120.3 no
C16 C17 H17 120.3 no
C17 C18 H18 119.3 no
C13 C18 H18 119.3 no
N2 C19 H19A 109.1 no
N1 C19 H19A 109.1 no
N2 C19 H19B 109.1 no
N1 C19 H19B 109.1 no
H19A C19 H19B 107.9 no
N3 C20 H20A 109.2 no
N1 C20 H20A 109.2 no
N3 C20 H20B 109.2 no
N1 C20 H20B 109.2 no
H20A C20 H20B 107.9 no
N4 C21 H21A 109.1 no
N1 C21 H21A 109.1 no
N4 C21 H21B 109.1 no
N1 C21 H21B 109.1 no
H21A C21 H21B 107.8 no
N2 C22 H22A 109.2 no
N3 C22 H22A 109.2 no
N2 C22 H22B 109.2 no
N3 C22 H22B 109.2 no
H22A C22 H22B 107.9 no
N2 C23 H23A 109.1 no
N4 C23 H23A 109.1 no
N2 C23 H23B 109.1 no
N4 C23 H23B 109.1 no
H23A C23 H23B 107.9 no
N4 C24 H24A 109.1 no
N3 C24 H24A 109.1 no
N4 C24 H24B 109.1 no
N3 C24 H24B 109.1 no
H24A C24 H24B 107.8 no
N8 C25 H25A 109.1 no
N5 C25 H25A 109.1 no
N8 C25 H25B 109.1 no
N5 C25 H25B 109.1 no
H25A C25 H25B 107.9 no
N7 C26 H26A 109.1 no
N5 C26 H26A 109.1 no
N7 C26 H26B 109.1 no
N5 C26 H26B 109.1 no
H26A C26 H26B 107.8 no
N6 C27 H27A 109.1 no
N5 C27 H27A 109.1 no
N6 C27 H27B 109.1 no
N5 C27 H27B 109.1 no
H27A C27 H27B 107.9 no
N6 C28 H28A 109.2 no
N8 C28 H28A 109.2 no
N6 C28 H28B 109.2 no
N8 C28 H28B 109.2 no
H28A C28 H28B 107.9 no
N6 C29 H29A 109.0 no
N7 C29 H29A 109.0 no
N6 C29 H29B 109.0 no
N7 C29 H29B 109.0 no
H29A C29 H29B 107.8 no
N8 C30 H30A 109.1 no
N7 C30 H30A 109.1 no
N8 C30 H30B 109.1 no
N7 C30 H30B 109.1 no
H30A C30 H30B 107.8 no

loop_
_geom_bond_atom_site_label_1
_geom_bond_atom_site_label_2
_geom_bond_distance
_geom_bond_publ_flag
Cd1 O1 2.426(2) yes
Cd1 O2 2.375(2) yes
Cd1 O4 2.272(2) yes
Cd1 O5 2.588(2) yes
Cd1 O1W 2.290(2) yes
Cd1 N1 2.441(2) yes
Cd1 N5 2.465(2) yes
O1 C1 1.262(3) no
O2 C1 1.258(3) no
O3 C5 1.363(4) no
O4 C10 1.269(4) no
O5 C10 1.250(4) no
O6 C14 1.362(4) no
N1 C21 1.477(3) no
N1 C19 1.481(4) no
N1 C20 1.483(3) no
N2 C23 1.463(4) no
N2 C22 1.462(4) no
N2 C19 1.467(4) no
N3 C22 1.466(4) no
N3 C24 1.466(4) no
N3 C20 1.473(3) no
N4 C24 1.465(4) no
N4 C21 1.469(3) no
N4 C23 1.475(4) no
N5 C26 1.479(3) no
N5 C25 1.484(3) no
N5 C27 1.485(3) no
N6 C29 1.459(4) no
N6 C27 1.464(4) no
N6 C28 1.462(4) no
N7 C26 1.469(4) no
N7 C29 1.469(4) no
N7 C30 1.469(4) no
N8 C30 1.463(4) no
N8 C25 1.468(4) no
N8 C28 1.479(4) no
C1 C2 1.479(4) no
C2 C3 1.309(4) no
C3 C4 1.468(4) no
C4 C9 1.394(4) no
C4 C5 1.397(4) no
C5 C6 1.392(4) no
C6 C7 1.356(4) no
C7 C8 1.379(5) no
C8 C9 1.367(4) no
C10 C11 1.490(4) no
C11 C12 1.309(4) no
C12 C13 1.466(4) no
C13 C14 1.394(4) no
C13 C18 1.395(4) no
C14 C15 1.391(4) no
C15 C16 1.361(5) no
C16 C17 1.386(5) no
C17 C18 1.373(5) no
O3 H3O 0.850(10) no
O6 H6O 0.850(10) no
O1W H1W1 0.850(10) no
O1W H1W2 0.850(10) no
O2W H2W1 0.850(10) no
O2W H2W2 0.850(10) no
O3W H3W1 0.860(10) no
O3W H3W2 0.850(10) no
O3' H3'1 0.860(10) no
O3' H3'2 0.860(10) no
O4W H4W1 0.860(10) no
O4W H4W2 0.860(10) no
C2 H2 0.93 no
C3 H3 0.93 no
C6 H6 0.93 no
C7 H7 0.93 no
C8 H8 0.93 no
C9 H9 0.93 no
C11 H11 0.93 no
C12 H12 0.93 no
C15 H15 0.93 no
C16 H16 0.93 no
C17 H17 0.93 no
C18 H18 0.93 no
C19 H19A 0.97 no
C19 H19B 0.97 no
C20 H20A 0.97 no
C20 H20B 0.97 no
C21 H21A 0.97 no
C21 H21B 0.97 no
C22 H22A 0.97 no
C22 H22B 0.97 no
C23 H23A 0.97 no
C23 H23B 0.97 no
C24 H24A 0.97 no
C24 H24B 0.97 no
C25 H25A 0.97 no
C25 H25B 0.97 no
C26 H26A 0.97 no
C26 H26B 0.97 no
C27 H27A 0.97 no
C27 H27B 0.97 no
C28 H28A 0.97 no
C28 H28B 0.97 no
C29 H29A 0.97 no
C29 H29B 0.97 no
C30 H30A 0.97 no
C30 H30B 0.97 no

loop_
_geom_hbond_atom_site_label_D
_geom_hbond_atom_site_label_H
_geom_hbond_atom_site_label_A
_geom_hbond_site_symmetry_A
_geom_hbond_distance_DH
_geom_hbond_distance_HA
_geom_hbond_distance_DA
_geom_hbond_angle_DHA
_geom_hbond_publ_flag
O3 H3O N7 3_767 0.850(10) 1.990(10) 2.831(3) 176(3) yes
O6 H6O O5 3_566 0.850(10) 1.870(10) 2.701(3) 164(4) yes
O1W H1W1 O2W . 0.850(10) 1.900(10) 2.735(3) 167(2) yes
O1W H1W2 N3 3_667 0.850(10) 1.980(10) 2.817(3) 168(3) yes
O2W H2W1 O3W . 0.850(10) 2.01(2) 2.751(5) 145(3) yes
O2W H2W2 N8 3_666 0.850(10) 2.060(10) 2.892(4) 169(3) yes
O3W H3W1 O1 2_646 0.860(10) 2.12(6) 2.812(5) 138(7) yes
O3W H3W2 O4W 3_666 0.850(10) 2.12(2) 2.960(10) 168(7) yes
O3' H3'1 O1 2_646 0.860(10) 2.07(7) 2.787(7) 141(9) yes
O4W H4W1 O4 . 0.860(10) 1.860(10) 2.722(5) 176(7) yes
O4W H4W2 N4 4_575 0.860(10) 2.080(10) 2.929(5) 171(6) yes

loop_
_geom_torsion_atom_site_label_1
_geom_torsion_atom_site_label_2
_geom_torsion_atom_site_label_3
_geom_torsion_atom_site_label_4
_geom_torsion
_geom_torsion_publ_flag
O4 Cd1 O1 C1 -175.6(2) no
O1W Cd1 O1 C1 -1.1(2) no
O2 Cd1 O1 C1 2.6(2) no
N1 Cd1 O1 C1 93.3(2) no
N5 Cd1 O1 C1 -86.6(2) no
O5 Cd1 O1 C1 176.3(2) no
O4 Cd1 O2 C1 0.4(2) no
O1W Cd1 O2 C1 174.8(2) no
O1 Cd1 O2 C1 -2.6(2) no
N1 Cd1 O2 C1 -91.7(2) no
N5 Cd1 O2 C1 85.3(2) no
O5 Cd1 O2 C1 -169.5(2) no
O1W Cd1 O4 C10 12.0(2) no
O2 Cd1 O4 C10 -175.7(2) no
O1 Cd1 O4 C10 -173.2(2) no
N1 Cd1 O4 C10 -83.8(2) no
N5 Cd1 O4 C10 99.9(2) no
O5 Cd1 O4 C10 0.6(2) no
O4 Cd1 O5 C10 -0.6(2) no
O1W Cd1 O5 C10 -172.3(2) no
O2 Cd1 O5 C10 171.9(2) no
O1 Cd1 O5 C10 9.5(2) no
N1 Cd1 O5 C10 93.6(2) no
N5 Cd1 O5 C10 -84.2(2) no
O4 Cd1 N1 C21 -62.7(2) no
O1W Cd1 N1 C21 163.8(2) no
O2 Cd1 N1 C21 81.2(2) no
O1 Cd1 N1 C21 26.7(2) no
O5 Cd1 N1 C21 -115.6(2) no
O4 Cd1 N1 C19 58.3(2) no
O1W Cd1 N1 C19 -75.3(2) no
O2 Cd1 N1 C19 -157.8(2) no
O1 Cd1 N1 C19 147.7(2) no
O5 Cd1 N1 C19 5.36(18) no
O4 Cd1 N1 C20 -178.9(2) no
O1W Cd1 N1 C20 47.6(2) no
O2 Cd1 N1 C20 -35.0(2) no
O1 Cd1 N1 C20 -89.5(2) no
O5 Cd1 N1 C20 128.2(2) no
O4 Cd1 N5 C26 -164.7(2) no
O1W Cd1 N5 C26 -31.3(2) no
O2 Cd1 N5 C26 51.3(2) no
O1 Cd1 N5 C26 105.8(2) no
O5 Cd1 N5 C26 -112.0(2) no
O4 Cd1 N5 C25 -44.8(2) no
O1W Cd1 N5 C25 88.6(2) no
O2 Cd1 N5 C25 171.2(2) no
O1 Cd1 N5 C25 -134.3(2) no
O5 Cd1 N5 C25 7.9(2) no
O4 Cd1 N5 C27 75.3(2) no
O1W Cd1 N5 C27 -151.4(2) no
O2 Cd1 N5 C27 -68.8(2) no
O1 Cd1 N5 C27 -14.2(2) no
O5 Cd1 N5 C27 127.9(2) no
Cd1 O2 C1 O1 4.9(3) no
Cd1 O2 C1 C2 -174.1(2) no
Cd1 O1 C1 O2 -4.7(3) no
Cd1 O1 C1 C2 174.2(2) no
O2 C1 C2 C3 -0.4(5) no
O1 C1 C2 C3 -179.4(3) no
C1 C2 C3 C4 177.0(3) no
C2 C3 C4 C9 -3.0(5) no
C2 C3 C4 C5 178.2(3) no
C9 C4 C5 O3 -179.5(2) no
C3 C4 C5 O3 -0.6(4) no
C9 C4 C5 C6 0.0(4) no
C3 C4 C5 C6 178.9(2) no
O3 C5 C6 C7 179.1(3) no
C4 C5 C6 C7 -0.3(4) no
C5 C6 C7 C8 0.1(5) no
C6 C7 C8 C9 0.4(5) no
C7 C8 C9 C4 -0.7(5) no
C5 C4 C9 C8 0.5(5) no
C3 C4 C9 C8 -178.3(3) no
Cd1 O5 C10 O4 1.0(3) no
Cd1 O5 C10 C11 -177.3(3) no
Cd1 O4 C10 O5 -1.2(3) no
Cd1 O4 C10 C11 177.3(2) no
O5 C10 C11 C12 4.0(5) no
O4 C10 C11 C12 -174.5(3) no
C10 C11 C12 C13 177.8(3) no
C11 C12 C13 C14 174.8(3) no
C11 C12 C13 C18 -6.0(5) no
C18 C13 C14 O6 178.3(3) no
C12 C13 C14 O6 -2.5(4) no
C18 C13 C14 C15 -0.7(4) no
C12 C13 C14 C15 178.6(3) no
O6 C14 C15 C16 -179.1(3) no
C13 C14 C15 C16 -0.2(5) no
C14 C15 C16 C17 0.9(5) no
C15 C16 C17 C18 -0.7(6) no
C16 C17 C18 C13 -0.2(5) no
C14 C13 C18 C17 0.9(5) no
C12 C13 C18 C17 -178.3(3) no
C23 N2 C19 N1 58.9(3) no
C22 N2 C19 N1 -58.7(3) no
C21 N1 C19 N2 -57.7(3) no
C20 N1 C19 N2 57.9(3) no
Cd1 N1 C19 N2 -178.0(2) no
C22 N3 C20 N1 59.1(3) no
C24 N3 C20 N1 -58.0(3) no
C21 N1 C20 N3 57.5(3) no
C19 N1 C20 N3 -58.2(3) no
Cd1 N1 C20 N3 172.9(2) no
C24 N4 C21 N1 58.5(3) no
C23 N4 C21 N1 -57.8(3) no
C19 N1 C21 N4 57.3(3) no
C20 N1 C21 N4 -58.1(3) no
Cd1 N1 C21 N4 -175.6(2) no
C23 N2 C22 N3 -58.4(3) no
C19 N2 C22 N3 58.7(3) no
C24 N3 C22 N2 58.2(3) no
C20 N3 C22 N2 -58.8(3) no
C22 N2 C23 N4 58.2(3) no
C19 N2 C23 N4 -59.4(3) no
C24 N4 C23 N2 -57.4(3) no
C21 N4 C23 N2 58.8(3) no
C21 N4 C24 N3 -58.7(3) no
C23 N4 C24 N3 57.6(3) no
C22 N3 C24 N4 -58.2(3) no
C20 N3 C24 N4 58.7(3) no
C30 N8 C25 N5 58.3(3) no
C28 N8 C25 N5 -58.7(3) no
C26 N5 C25 N8 -57.6(3) no
C27 N5 C25 N8 57.9(3) no
Cd1 N5 C25 N8 -179.7(2) no
C29 N7 C26 N5 57.8(3) no
C30 N7 C26 N5 -58.5(3) no
C25 N5 C26 N7 57.9(3) no
C27 N5 C26 N7 -57.6(3) no
Cd1 N5 C26 N7 -179.9(2) no
C29 N6 C27 N5 -58.3(3) no
C28 N6 C27 N5 58.9(3) no
C26 N5 C27 N6 57.6(3) no
C25 N5 C27 N6 -57.8(3) no
Cd1 N5 C27 N6 179.8(2) no
C29 N6 C28 N8 57.6(3) no
C27 N6 C28 N8 -59.5(3) no
C30 N8 C28 N6 -57.4(3) no
C25 N8 C28 N6 59.4(3) no
C27 N6 C29 N7 58.7(3) no
C28 N6 C29 N7 -58.3(3) no
C26 N7 C29 N6 -58.3(3) no
C30 N7 C29 N6 58.0(3) no
C25 N8 C30 N7 -58.9(3) no
C28 N8 C30 N7 57.5(3) no
C26 N7 C30 N8 58.8(3) no
C29 N7 C30 N8 -57.5(3) no
